data_2240615
loop_
_publ_author_name
'Hizam, Sara Maira M.'
'Yamin, Bohari M.'

_publ_section_title
;
 Crystal structure of 2-amino-3-ethyl-4,5-dihydro-1,3-thiazol-3-ium
 3-chlorobenzoate
;
_journal_coeditor_code TK5367
_journal_issue 6
_journal_name_full 'Acta Crystallographica Section E'
_journal_page_first o378
_journal_paper_doi 10.1107/S2056989015008385
_journal_volume 71
_journal_year 2015
_chemical_formula_iupac 'C5 H11 N2 S +, C7 H4 Cl O2 -'
_chemical_formula_moiety 'C5 H11 N2 S +, C7 H4 Cl O2 -'
_chemical_formula_sum 'C12 H15 Cl N2 O2 S'
_chemical_formula_weight 286.77
_chemical_name_systematic
;
2-Amino-3-ethyl-4,5-dihydro-1,3-thiazol-3-ium
3-chlorobenzoate
;
_space_group_IT_number 2
_symmetry_cell_setting triclinic
_symmetry_space_group_name_Hall '-P 1'
_symmetry_space_group_name_H-M 'P -1'
_atom_sites_solution_hydrogens geom
_atom_sites_solution_primary direct
_atom_sites_solution_secondary difmap
_audit_creation_method SHELXL-97
_cell_angle_alpha 70.728(3)
_cell_angle_beta 80.269(3)
_cell_angle_gamma 71.531(3)
_cell_formula_units_Z 2
_cell_length_a 7.3376(7)
_cell_length_b 8.7987(9)
_cell_length_c 11.7068(11)
_cell_measurement_reflns_used 6990
_cell_measurement_temperature 296(2)
_cell_measurement_theta_max 28.6
_cell_measurement_theta_min 2.9
_cell_volume 674.95(11)
_computing_cell_refinement
;
SAINT (Bruker, 2009)
;
_computing_data_collection
;
SMART (Bruker, 2009)
;
_computing_data_reduction
;
SAINT (Bruker, 2009)
;
_computing_molecular_graphics
;
SHELXTL (Sheldrick, 2008)
;
_computing_publication_material
;
SHELXTL (Sheldrick, 2008) and PLATON (Spek, 2009)
;
_computing_structure_refinement
;
SHELXL97 (Sheldrick, 2008)
;
_computing_structure_solution
;
SHELXS97 (Sheldrick, 2008)
;
_diffrn_ambient_temperature 296(2)
_diffrn_detector_area_resol_mean 83.66
_diffrn_measured_fraction_theta_full 0.99
_diffrn_measured_fraction_theta_max 0.99
_diffrn_measurement_device_type
;
Bruker SMART APEX CCD area-detector
;
_diffrn_measurement_method '\w scan'
_diffrn_radiation_monochromator graphite
_diffrn_radiation_source 'fine-focus sealed tube'
_diffrn_radiation_type MoK\a
_diffrn_radiation_wavelength 0.71073
_diffrn_reflns_av_R_equivalents 0.0638
_diffrn_reflns_av_sigmaI/netI 0.0683
_diffrn_reflns_limit_h_max 9
_diffrn_reflns_limit_h_min -9
_diffrn_reflns_limit_k_max 11
_diffrn_reflns_limit_k_min -11
_diffrn_reflns_limit_l_max 15
_diffrn_reflns_limit_l_min -15
_diffrn_reflns_number 16295
_diffrn_reflns_theta_full 28.6
_diffrn_reflns_theta_max 28.6
_diffrn_reflns_theta_min 2.9
_diffrn_standards_decay_% 0
_diffrn_standards_interval_count 0
_diffrn_standards_interval_time 0
_diffrn_standards_number 0
_exptl_absorpt_coefficient_mu 0.433
_exptl_absorpt_correction_T_max 0.9745
_exptl_absorpt_correction_T_min 0.8562
_exptl_absorpt_correction_type multi-scan
_exptl_absorpt_process_details
;
(SADABS; Bruker, 2009)
;
_exptl_crystal_colour colourless
_exptl_crystal_density_diffrn 1.411
_exptl_crystal_density_method 'not measured'
_exptl_crystal_description slab
_exptl_crystal_F_000 300
_exptl_crystal_size_max 0.37
_exptl_crystal_size_mid 0.32
_exptl_crystal_size_min 0.06
_refine_diff_density_max 0.31
_refine_diff_density_min -0.26
_refine_ls_extinction_method none
_refine_ls_goodness_of_fit_ref 1.020
_refine_ls_hydrogen_treatment mixed
_refine_ls_matrix_type full
_refine_ls_number_parameters 171
_refine_ls_number_reflns 3430
_refine_ls_number_restraints 2
_refine_ls_restrained_S_all 1.020
_refine_ls_R_factor_all 0.1289
_refine_ls_R_factor_gt 0.0630
_refine_ls_shift/su_max_lt 0.001
_refine_ls_shift/su_mean 0.000
_refine_ls_structure_factor_coef Fsqd
_refine_ls_weighting_details 'calc w=1/[\s^2^(Fo^2^)+(0.0715P)^2^] where P=(Fo^2^+2Fc^2^)/3'
_refine_ls_weighting_scheme calc
_refine_ls_wR_factor_gt 0.1206
_refine_ls_wR_factor_ref 0.1416
_reflns_number_gt 1957
_reflns_number_total 3430
_reflns_threshold_expression I>2\s(I)
_cod_data_source_file tk5367sup1.cif
_cod_data_source_block I
_cod_database_code 2240615

loop_
_symmetry_equiv_pos_as_xyz
'x, y, z'
'-x, -y, -z'

loop_
_atom_site_type_symbol
_atom_site_label
_atom_site_fract_x
_atom_site_fract_y
_atom_site_fract_z
_atom_site_U_iso_or_equiv
_atom_site_adp_type
_atom_site_calc_flag
_atom_site_refinement_flags
_atom_site_occupancy
_atom_site_symmetry_multiplicity
Cl Cl1 1.18120(11) -0.25267(10) 1.66658(6) 0.0724(3) Uani d . 1 1
S S1 0.48369(9) 0.37155(8) 0.90259(5) 0.0493(2) Uani d . 1 1
O O1 1.0531(3) -0.2998(2) 1.16212(16) 0.0570(5) Uani d . 1 1
O O2 0.9540(3) -0.0771(3) 1.22844(19) 0.0855(7) Uani d . 1 1
N N1 0.4326(3) 0.1591(3) 1.10804(19) 0.0523(6) Uani d . 1 1
N N2 0.7549(3) 0.1491(3) 1.0431(2) 0.0514(6) Uani d D 1 1
H H2B 0.835(3) 0.189(3) 0.9867(19) 0.064(9) Uiso d D 1 1
H H2C 0.810(3) 0.068(2) 1.1024(17) 0.059(8) Uiso d D 1 1
C C1 1.1263(3) -0.3301(3) 1.3595(2) 0.0383(5) Uani d . 1 1
C C2 1.2154(3) -0.4996(3) 1.3822(2) 0.0459(6) Uani d . 1 1
H H2A 1.2237 -0.5512 1.3230 0.055 Uiso calc R 1 1
C C3 1.2921(4) -0.5927(3) 1.4918(2) 0.0545(7) Uani d . 1 1
H H3A 1.3509 -0.7072 1.5065 0.065 Uiso calc R 1 1
C C4 1.2829(4) -0.5184(3) 1.5798(2) 0.0523(7) Uani d . 1 1
H H4A 1.3353 -0.5812 1.6537 0.063 Uiso calc R 1 1
C C5 1.1949(3) -0.3501(3) 1.5564(2) 0.0441(6) Uani d . 1 1
C C6 1.1164(3) -0.2547(3) 1.4475(2) 0.0416(6) Uani d . 1 1
H H6A 1.0571 -0.1405 1.4335 0.050 Uiso calc R 1 1
C C7 1.0367(3) -0.2280(3) 1.2403(2) 0.0468(6) Uani d . 1 1
C C8 0.5708(3) 0.2094(3) 1.0315(2) 0.0406(6) Uani d . 1 1
C C9 0.2384(4) 0.2374(4) 1.0666(3) 0.0713(9) Uani d . 1 1
H H9A 0.1472 0.2595 1.1336 0.086 Uiso calc R 1 1
H H9B 0.2010 0.1635 1.0351 0.086 Uiso calc R 1 1
C C10 0.2390(3) 0.3967(4) 0.9701(3) 0.0609(8) Uani d . 1 1
H H10A 0.1996 0.4898 1.0043 0.073 Uiso calc R 1 1
H H10B 0.1511 0.4184 0.9096 0.073 Uiso calc R 1 1
C C11 0.4633(5) 0.0131(4) 1.2191(3) 0.0694(9) Uani d . 1 1
H H11A 0.3912 -0.0612 1.2173 0.083 Uiso calc R 1 1
H H11B 0.5988 -0.0486 1.2200 0.083 Uiso calc R 1 1
C C12 0.4029(5) 0.0639(4) 1.3300(3) 0.0829(10) Uani d . 1 1
H H12A 0.4251 -0.0338 1.3995 0.124 Uiso calc R 1 1
H H12B 0.2683 0.1232 1.3303 0.124 Uiso calc R 1 1
H H12C 0.4758 0.1357 1.3330 0.124 Uiso calc R 1 1

loop_
_atom_site_aniso_label
_atom_site_aniso_U_11
_atom_site_aniso_U_22
_atom_site_aniso_U_33
_atom_site_aniso_U_12
_atom_site_aniso_U_13
_atom_site_aniso_U_23
Cl1 0.0822(6) 0.0905(6) 0.0555(5) -0.0246(5) -0.0093(4) -0.0333(4)
S1 0.0453(4) 0.0562(4) 0.0395(4) -0.0020(3) -0.0132(3) -0.0117(3)
O1 0.0605(11) 0.0701(13) 0.0473(10) -0.0239(9) -0.0116(9) -0.0172(10)
O2 0.1099(18) 0.0587(14) 0.0682(14) 0.0216(12) -0.0489(13) -0.0156(10)
N1 0.0438(12) 0.0556(14) 0.0474(12) -0.0072(10) -0.0040(10) -0.0085(10)
N2 0.0411(13) 0.0547(15) 0.0449(13) 0.0008(11) -0.0117(11) -0.0065(11)
C1 0.0318(12) 0.0416(14) 0.0396(13) -0.0133(10) -0.0043(10) -0.0060(10)
C2 0.0431(14) 0.0437(15) 0.0527(15) -0.0128(11) -0.0046(12) -0.0154(12)
C3 0.0549(16) 0.0369(15) 0.0627(18) -0.0070(12) -0.0120(14) -0.0050(13)
C4 0.0476(15) 0.0547(18) 0.0445(14) -0.0119(13) -0.0136(12) 0.0011(13)
C5 0.0371(13) 0.0566(16) 0.0417(14) -0.0189(12) -0.0008(11) -0.0138(12)
C6 0.0366(13) 0.0378(13) 0.0473(14) -0.0087(10) -0.0045(11) -0.0096(11)
C7 0.0361(13) 0.0573(18) 0.0436(14) -0.0125(12) -0.0091(11) -0.0080(13)
C8 0.0463(15) 0.0370(13) 0.0376(13) -0.0010(11) -0.0101(11) -0.0167(11)
C9 0.0454(17) 0.095(2) 0.0659(19) -0.0181(16) -0.0046(14) -0.0148(18)
C10 0.0399(15) 0.0683(19) 0.0718(19) -0.0033(13) -0.0153(14) -0.0231(16)
C11 0.074(2) 0.0483(17) 0.068(2) -0.0075(15) -0.0001(16) -0.0059(15)
C12 0.100(3) 0.075(2) 0.063(2) -0.0175(19) -0.0161(19) -0.0080(18)

loop_
_atom_type_symbol
_atom_type_description
_atom_type_scat_dispersion_real
_atom_type_scat_dispersion_imag
_atom_type_scat_source
C C 0.0033 0.0016 'International Tables Vol C Tables 4.2.6.8 and 6.1.1.4'
H H 0.0000 0.0000 'International Tables Vol C Tables 4.2.6.8 and 6.1.1.4'
N N 0.0061 0.0033 'International Tables Vol C Tables 4.2.6.8 and 6.1.1.4'
O O 0.0106 0.0060 'International Tables Vol C Tables 4.2.6.8 and 6.1.1.4'
S S 0.1246 0.1234 'International Tables Vol C Tables 4.2.6.8 and 6.1.1.4'
Cl Cl 0.1484 0.1585 'International Tables Vol C Tables 4.2.6.8 and 6.1.1.4'

loop_
_geom_angle_atom_site_label_1
_geom_angle_atom_site_label_2
_geom_angle_atom_site_label_3
_geom_angle
C8 S1 C10 90.90(12)
C8 N1 C9 115.4(2)
C8 N1 C11 125.1(2)
C9 N1 C11 118.6(2)
C8 N2 H2B 120.1(19)
C8 N2 H2C 126.2(18)
H2B N2 H2C 114(3)
C6 C1 C2 119.3(2)
C6 C1 C7 120.2(2)
C2 C1 C7 120.5(2)
C3 C2 C1 120.3(2)
C3 C2 H2A 119.8
C1 C2 H2A 119.8
C4 C3 C2 120.7(2)
C4 C3 H3A 119.7
C2 C3 H3A 119.7
C5 C4 C3 118.6(2)
C5 C4 H4A 120.7
C3 C4 H4A 120.7
C4 C5 C6 121.6(2)
C4 C5 Cl1 119.55(19)
C6 C5 Cl1 118.8(2)
C5 C6 C1 119.5(2)
C5 C6 H6A 120.3
C1 C6 H6A 120.3
O2 C7 O1 125.3(2)
O2 C7 C1 116.6(2)
O1 C7 C1 118.1(2)
N2 C8 N1 126.9(2)
N2 C8 S1 120.1(2)
N1 C8 S1 112.98(17)
N1 C9 C10 107.9(2)
N1 C9 H9A 110.1
C10 C9 H9A 110.1
N1 C9 H9B 110.1
C10 C9 H9B 110.1
H9A C9 H9B 108.4
C9 C10 S1 106.45(18)
C9 C10 H10A 110.4
S1 C10 H10A 110.4
C9 C10 H10B 110.4
S1 C10 H10B 110.4
H10A C10 H10B 108.6
C12 C11 N1 112.1(3)
C12 C11 H11A 109.2
N1 C11 H11A 109.2
C12 C11 H11B 109.2
N1 C11 H11B 109.2
H11A C11 H11B 107.9
C11 C12 H12A 109.5
C11 C12 H12B 109.5
H12A C12 H12B 109.5
C11 C12 H12C 109.5
H12A C12 H12C 109.5
H12B C12 H12C 109.5

loop_
_geom_bond_atom_site_label_1
_geom_bond_atom_site_label_2
_geom_bond_distance
Cl1 C5 1.743(3)
S1 C8 1.746(2)
S1 C10 1.811(3)
O1 C7 1.245(3)
O2 C7 1.243(3)
N1 C8 1.320(3)
N1 C9 1.460(3)
N1 C11 1.485(3)
N2 C8 1.298(3)
N2 H2B 0.866(10)
N2 H2C 0.862(10)
C1 C6 1.379(3)
C1 C2 1.379(3)
C1 C7 1.514(3)
C2 C3 1.376(3)
C2 H2A 0.9300
C3 C4 1.373(4)
C3 H3A 0.9300
C4 C5 1.368(4)
C4 H4A 0.9300
C5 C6 1.377(3)
C6 H6A 0.9300
C9 C10 1.483(4)
C9 H9A 0.9700
C9 H9B 0.9700
C10 H10A 0.9700
C10 H10B 0.9700
C11 C12 1.465(4)
C11 H11A 0.9700
C11 H11B 0.9700
C12 H12A 0.9600
C12 H12B 0.9600
C12 H12C 0.9600

loop_
_geom_hbond_atom_site_label_D
_geom_hbond_atom_site_label_H
_geom_hbond_atom_site_label_A
_geom_hbond_site_symmetry_A
_geom_hbond_distance_DH
_geom_hbond_distance_HA
_geom_hbond_distance_DA
_geom_hbond_angle_DHA
_geom_hbond_publ_flag
N2 H2B O1 2_757 0.87(2) 1.89(2) 2.730(3) 164(2) yes
N2 H2C O2 1_555 0.860(19) 1.83(2) 2.680(3) 169(2) yes
C10 H10B O1 2_657 0.97 2.46 3.297(4) 145 yes

loop_
_geom_torsion_atom_site_label_1
_geom_torsion_atom_site_label_2
_geom_torsion_atom_site_label_3
_geom_torsion_atom_site_label_4
_geom_torsion
C6 C1 C2 C3 0.5(4)
C7 C1 C2 C3 -178.3(2)
C1 C2 C3 C4 -0.6(4)
C2 C3 C4 C5 0.3(4)
C3 C4 C5 C6 0.0(4)
C3 C4 C5 Cl1 179.99(19)
C4 C5 C6 C1 -0.1(4)
Cl1 C5 C6 C1 179.95(18)
C2 C1 C6 C5 -0.2(3)
C7 C1 C6 C5 178.6(2)
C6 C1 C7 O2 -1.0(3)
C2 C1 C7 O2 177.8(2)
C6 C1 C7 O1 178.2(2)
C2 C1 C7 O1 -3.0(3)
C9 N1 C8 N2 -174.0(3)
C11 N1 C8 N2 -5.0(4)
C9 N1 C8 S1 4.8(3)
C11 N1 C8 S1 173.7(2)
C10 S1 C8 N2 -171.3(2)
C10 S1 C8 N1 9.8(2)
C8 N1 C9 C10 -20.9(4)
C11 N1 C9 C10 169.4(3)
N1 C9 C10 S1 26.1(3)
C8 S1 C10 C9 -20.7(2)
C8 N1 C11 C12 112.8(3)
C9 N1 C11 C12 -78.6(4)

_cod_database_fobs_code 2240615
